data_1503594
loop_
_publ_author_name
'Xu, Xinfang'
'Shabashov, Dmitry'
'Zavalij, Peter Y.'
'Doyle, Michael P.'

_publ_section_title
;
 Unexpected Catalytic Reactions of Silyl-Protected Enol Diazoacetates with
 Nitrile Oxides That Form 5-Arylaminofuran-2(3H)-one-4-carboxylates.
;
_journal_issue 3
_journal_name_full 'Organic letters'
_journal_page_first 800
_journal_page_last 803
_journal_paper_doi 10.1021/ol203331r
_journal_volume 14
_journal_year 2012
_chemical_formula_moiety 'C21 H33 N O5 Si'
_chemical_formula_sum 'C21 H33 N O5 Si'
_chemical_formula_weight 407.57
_chemical_name_common Organic
_chemical_name_systematic
;
Organic
;
_space_group_IT_number 14
_symmetry_cell_setting monoclinic
_symmetry_space_group_name_Hall '-P 2yn'
_symmetry_space_group_name_H-M 'P 1 21/n 1'
_atom_sites_solution_hydrogens difmap
_atom_sites_solution_primary direct
_atom_sites_solution_secondary difmap
_audit_creation_method 'SHELXL-97 & ZCIF'
_cell_angle_alpha 90.00
_cell_angle_beta 94.5460(10)
_cell_angle_gamma 90.00
_cell_formula_units_Z 4
_cell_length_a 15.1773(9)
_cell_length_b 9.1480(6)
_cell_length_c 16.9630(10)
_cell_measurement_reflns_used 9925
_cell_measurement_temperature 150(2)
_cell_measurement_theta_max 29.7
_cell_measurement_theta_min 2.4
_cell_volume 2347.8(2)
_computing_cell_refinement Apex2
_computing_data_collection 'Apex2 (Bruker, 2010)'
_computing_data_reduction Apex2
_computing_molecular_graphics 'XSHEL (Bruker, 2004)'
_computing_publication_material SHELXL-97
_computing_structure_refinement 'SHELXL-97 (Sheldrick, 2008)'
_computing_structure_solution 'SHELXS-97 (Sheldrick, 2008)'
_diffrn_ambient_temperature 150(2)
_diffrn_detector 'CCD area detector'
_diffrn_detector_area_resol_mean 11.198
_diffrn_detector_type 'Bruker Smart Apex II'
_diffrn_measured_fraction_theta_full 0.999
_diffrn_measured_fraction_theta_max 0.999
_diffrn_measurement_details 366,366,366,720
_diffrn_measurement_device_type 'three-circle diffractometer'
_diffrn_measurement_method '\f and \w scans'
_diffrn_measurement_specimen_support 'MiTeGen loop'
_diffrn_orient_matrix_type standard
_diffrn_orient_matrix_UB_11 0.0359491
_diffrn_orient_matrix_UB_12 -0.0674605
_diffrn_orient_matrix_UB_13 -0.0309652
_diffrn_orient_matrix_UB_21 -0.0501517
_diffrn_orient_matrix_UB_22 -0.0079357
_diffrn_orient_matrix_UB_23 -0.0417165
_diffrn_orient_matrix_UB_31 0.0236860
_diffrn_orient_matrix_UB_32 0.0856483
_diffrn_orient_matrix_UB_33 -0.0282524
_diffrn_radiation_monochromator graphite
_diffrn_radiation_source 'fine-focus sealed tube'
_diffrn_radiation_type MoK\a
_diffrn_radiation_wavelength 0.71073
_diffrn_reflns_av_R_equivalents 0.0285
_diffrn_reflns_av_sigmaI/netI 0.0197
_diffrn_reflns_limit_h_max 19
_diffrn_reflns_limit_h_min -19
_diffrn_reflns_limit_k_max 11
_diffrn_reflns_limit_k_min -11
_diffrn_reflns_limit_l_max 22
_diffrn_reflns_limit_l_min -22
_diffrn_reflns_number 31875
_diffrn_reflns_theta_full 27.50
_diffrn_reflns_theta_max 27.50
_diffrn_reflns_theta_min 2.41
_diffrn_source_current 30.00
_diffrn_source_voltage 50.00
_diffrn_standards_decay_% 0
_exptl_absorpt_coefficient_mu 0.128
_exptl_absorpt_correction_T_max 0.992
_exptl_absorpt_correction_T_min 0.934
_exptl_absorpt_correction_type multi-scan
_exptl_absorpt_process_details 'SADABS (Sheldrick, 2008)'
_exptl_crystal_colour colourless
_exptl_crystal_density_diffrn 1.153
_exptl_crystal_density_method 'not measured'
_exptl_crystal_description plate
_exptl_crystal_F_000 880
_exptl_crystal_id 'Doyle-Xu XXU-OX-3 150K'
_exptl_crystal_size_max 0.38
_exptl_crystal_size_mid 0.235
_exptl_crystal_size_min 0.065
_refine_diff_density_max 0.342
_refine_diff_density_min -0.377
_refine_diff_density_rms 0.037
_refine_ls_extinction_method none
_refine_ls_goodness_of_fit_ref 1.000
_refine_ls_hydrogen_treatment mixed
_refine_ls_matrix_type full
_refine_ls_number_parameters 345
_refine_ls_number_reflns 5376
_refine_ls_number_restraints 0
_refine_ls_restrained_S_all 1.000
_refine_ls_R_factor_all 0.0489
_refine_ls_R_factor_gt 0.0381
_refine_ls_shift/su_max 0.002
_refine_ls_shift/su_mean 0.000
_refine_ls_structure_factor_coef Fsqd
_refine_ls_weighting_details 'w=1/[\s^2^(Fo^2^)+(0.01P)^2^+1.449P], P=(max(Fo^2^,0)+2Fc^2^)/3'
_refine_ls_weighting_scheme calc
_refine_ls_wR_factor_gt 0.0729
_refine_ls_wR_factor_ref 0.0762
_reflns_number_gt 4427
_reflns_number_total 5376
_reflns_threshold_expression >2sigma(I)
_cod_data_source_file ol203331r_si_002.cif
_cod_data_source_block 2213
_cod_depositor_comments
;
The following automatic conversions were performed:

'_symmetry_cell_setting' value 'Monoclinic' changed to 'monoclinic'
according to /home/saulius/struct/CIF-dictionaries/cif_core.dic
dictionary named 'cif_core.dic' version 2.4.1 from 2010-06-29.

Automatic conversion script
Id: cif_fix_values 1715 2011-07-08 13:25:40Z adriana 
;
_cod_original_sg_symbol_H-M P21/n
_cod_database_code 1503594
_diffrn_measurement_frame_width-ccd -0.5
_diffrn_measurement_total_frames-ccd 1818
_diffrn_measurement_frame_time-ccd 30
_diffrn_measurement_total_time-ccd 18.2
_diffrn_detector_distance-ccd 5.000
_diffrn_measurement_frame_size-ccd 512

loop_
_symmetry_equiv_pos_as_xyz
'x, y, z'
'-x+1/2, y+1/2, -z+1/2'
'-x, -y, -z'
'x-1/2, -y-1/2, z-1/2'

loop_
_atom_site_label
_atom_site_type_symbol
_atom_site_fract_x
_atom_site_fract_y
_atom_site_fract_z
_atom_site_U_iso_or_equiv
_atom_site_adp_type
_atom_site_occupancy
_atom_site_symmetry_multiplicity
_atom_site_calc_flag
_atom_site_refinement_flags
C1 C 0.81332(8) 0.92973(13) 0.64078(7) 0.0227(3) Uani 1 1 d .
C2 C 0.76793(9) 0.85650(14) 0.57764(8) 0.0264(3) Uani 1 1 d .
C3 C 0.81778(10) 0.79255(15) 0.52103(8) 0.0338(3) Uani 1 1 d .
H3 H 0.7877(9) 0.7414(16) 0.4770(9) 0.032(4) Uiso 1 1 d .
C4 C 0.90910(11) 0.80199(16) 0.52498(9) 0.0380(3) Uani 1 1 d .
C5 C 0.95146(10) 0.87835(17) 0.58759(9) 0.0370(3) Uani 1 1 d .
H5 H 1.0138(11) 0.8896(18) 0.5919(9) 0.043(5) Uiso 1 1 d .
C6 C 0.90541(9) 0.94275(15) 0.64642(8) 0.0288(3) Uani 1 1 d .
C7 C 0.66873(10) 0.84571(18) 0.56928(9) 0.0354(3) Uani 1 1 d .
H71 H 0.6413(11) 0.9344(19) 0.5892(10) 0.045(3) Uiso 1 1 d .
H72 H 0.6480(11) 0.7643(19) 0.5993(10) 0.045(3) Uiso 1 1 d .
H73 H 0.6462(10) 0.8335(18) 0.5146(10) 0.045(3) Uiso 1 1 d .
C8 C 0.96113(14) 0.7307(2) 0.46271(11) 0.0605(5) Uani 1 1 d .
H81 H 0.9551 0.6243 0.4659 0.062(5) Uiso 0.519(19) 1 calc PR
H82 H 1.0236 0.7576 0.4718 0.062(5) Uiso 0.519(19) 1 calc PR
H83 H 0.9383 0.7643 0.4101 0.062(5) Uiso 0.519(19) 1 calc PR
H84 H 0.9896 0.8065 0.4327 0.062(5) Uiso 0.481(19) 1 calc PR
H85 H 0.9211 0.6732 0.4267 0.062(5) Uiso 0.481(19) 1 calc PR
H86 H 1.0064 0.6665 0.4884 0.062(5) Uiso 0.481(19) 1 calc PR
C9 C 0.95307(10) 1.0227(2) 0.71450(10) 0.0401(4) Uani 1 1 d .
H91 H 0.9425(11) 1.126(2) 0.7130(10) 0.052(3) Uiso 1 1 d .
H92 H 1.0158(12) 1.0075(19) 0.7142(10) 0.052(3) Uiso 1 1 d .
H93 H 0.9357(11) 0.988(2) 0.7648(11) 0.052(3) Uiso 1 1 d .
N10 N 0.76612(7) 0.99648(11) 0.70098(6) 0.0226(2) Uani 1 1 d .
H10 H 0.7746(10) 1.0836(17) 0.7106(9) 0.030(4) Uiso 1 1 d .
C11 C 0.71695(8) 0.92195(13) 0.74947(7) 0.0212(2) Uani 1 1 d .
O11 O 0.70563(6) 0.78881(9) 0.74617(5) 0.0289(2) Uani 1 1 d .
C12 C 0.67012(8) 1.01418(13) 0.80880(7) 0.0234(3) Uani 1 1 d .
H12 H 0.7001(9) 1.1028(16) 0.8168(8) 0.025(4) Uiso 1 1 d .
C13 C 0.57820(9) 1.04873(15) 0.77214(8) 0.0308(3) Uani 1 1 d .
O13 O 0.51107(7) 1.00328(16) 0.79425(9) 0.0670(4) Uani 1 1 d .
O14 O 0.58226(7) 1.13764(12) 0.71033(6) 0.0417(3) Uani 1 1 d .
C15 C 0.49939(14) 1.1764(3) 0.66863(13) 0.0584(5) Uani 1 1 d .
H151 H 0.4753(14) 1.092(3) 0.6418(13) 0.081(4) Uiso 1 1 d .
H152 H 0.5129(14) 1.253(3) 0.6302(13) 0.081(4) Uiso 1 1 d .
H153 H 0.4606(14) 1.218(2) 0.7047(13) 0.081(4) Uiso 1 1 d .
C16 C 0.66511(9) 0.93287(15) 0.88635(8) 0.0288(3) Uani 1 1 d .
H161 H 0.6396(10) 0.8364(18) 0.8769(9) 0.035(3) Uiso 1 1 d .
H162 H 0.6288(10) 0.9840(17) 0.9199(9) 0.035(3) Uiso 1 1 d .
C17 C 0.75360(10) 0.91307(16) 0.93064(8) 0.0328(3) Uani 1 1 d .
O17 O 0.82303(7) 0.95587(13) 0.90922(6) 0.0440(3) Uani 1 1 d .
O18 O 0.74663(7) 0.84224(12) 0.99929(6) 0.0405(3) Uani 1 1 d .
Si1 Si 0.82660(3) 0.82944(5) 1.07417(2) 0.03284(10) Uani 1 1 d .
C19 C 0.92268(13) 0.7260(3) 1.04345(13) 0.0717(6) Uani 1 1 d .
H191 H 0.9021 0.6370 1.0155 0.086(6) Uiso 0.82(3) 1 calc PR
H192 H 0.9613 0.6994 1.0903 0.086(6) Uiso 0.82(3) 1 calc PR
H193 H 0.9556 0.7866 1.0082 0.086(6) Uiso 0.82(3) 1 calc PR
H194 H 0.9772 0.7783 1.0605 0.086(6) Uiso 0.18(3) 1 calc PR
H195 H 0.9180 0.7159 0.9858 0.086(6) Uiso 0.18(3) 1 calc PR
H196 H 0.9238 0.6288 1.0678 0.086(6) Uiso 0.18(3) 1 calc PR
C20 C 0.85920(14) 1.01734(19) 1.10531(11) 0.0579(5) Uani 1 1 d .
H201 H 0.8822 1.0693 1.0608 0.072(5) Uiso 0.89(3) 1 calc PR
H202 H 0.9051 1.0126 1.1492 0.072(5) Uiso 0.89(3) 1 calc PR
H203 H 0.8076 1.0694 1.1224 0.072(5) Uiso 0.89(3) 1 calc PR
H204 H 0.8477 1.0316 1.1608 0.072(5) Uiso 0.11(3) 1 calc PR
H205 H 0.8248 1.0883 1.0723 0.072(5) Uiso 0.11(3) 1 calc PR
H206 H 0.9223 1.0315 1.0992 0.072(5) Uiso 0.11(3) 1 calc PR
C21 C 0.76828(10) 0.73027(16) 1.15142(8) 0.0338(3) Uani 1 1 d .
C22 C 0.82809(15) 0.7229(2) 1.22853(11) 0.0525(5) Uani 1 1 d .
H221 H 0.8835(14) 0.669(2) 1.2197(12) 0.071(4) Uiso 1 1 d .
H222 H 0.8442(13) 0.825(2) 1.2481(12) 0.071(4) Uiso 1 1 d .
H223 H 0.7947(13) 0.673(2) 1.2692(12) 0.071(4) Uiso 1 1 d .
C23 C 0.68274(13) 0.8097(2) 1.16717(12) 0.0522(4) Uani 1 1 d .
H231 H 0.6978(13) 0.911(2) 1.1872(12) 0.069(4) Uiso 1 1 d .
H232 H 0.6518(13) 0.756(2) 1.2088(12) 0.069(4) Uiso 1 1 d .
H233 H 0.6412(13) 0.819(2) 1.1182(12) 0.069(4) Uiso 1 1 d .
C24 C 0.74434(15) 0.5751(2) 1.12250(12) 0.0534(5) Uani 1 1 d .
H241 H 0.7122(13) 0.524(2) 1.1622(12) 0.066(3) Uiso 1 1 d .
H242 H 0.7053(13) 0.576(2) 1.0703(12) 0.066(3) Uiso 1 1 d .
H243 H 0.8002(13) 0.518(2) 1.1168(11) 0.066(3) Uiso 1 1 d .

loop_
_atom_site_aniso_label
_atom_site_aniso_U_11
_atom_site_aniso_U_22
_atom_site_aniso_U_33
_atom_site_aniso_U_23
_atom_site_aniso_U_13
_atom_site_aniso_U_12
C1 0.0272(6) 0.0163(5) 0.0255(6) 0.0034(5) 0.0072(5) 0.0036(5)
C2 0.0330(7) 0.0199(6) 0.0267(6) 0.0039(5) 0.0044(5) 0.0033(5)
C3 0.0498(9) 0.0250(7) 0.0271(7) -0.0012(6) 0.0072(6) 0.0038(6)
C4 0.0488(9) 0.0296(7) 0.0382(8) 0.0037(6) 0.0211(7) 0.0093(7)
C5 0.0293(7) 0.0371(8) 0.0467(9) 0.0053(7) 0.0151(6) 0.0065(6)
C6 0.0270(7) 0.0258(7) 0.0342(7) 0.0044(6) 0.0060(5) 0.0026(5)
C7 0.0336(8) 0.0375(8) 0.0344(8) -0.0043(7) -0.0028(6) 0.0008(6)
C8 0.0746(13) 0.0519(11) 0.0604(12) -0.0075(9) 0.0397(10) 0.0116(10)
C9 0.0264(7) 0.0466(9) 0.0470(9) -0.0020(8) 0.0001(7) -0.0013(7)
N10 0.0265(5) 0.0145(5) 0.0275(5) -0.0008(4) 0.0071(4) -0.0004(4)
C11 0.0214(6) 0.0178(6) 0.0243(6) 0.0008(5) 0.0014(5) 0.0018(5)
O11 0.0384(5) 0.0146(4) 0.0349(5) 0.0014(4) 0.0104(4) 0.0005(4)
C12 0.0256(6) 0.0175(6) 0.0278(6) -0.0018(5) 0.0072(5) -0.0027(5)
C13 0.0309(7) 0.0237(6) 0.0386(8) -0.0007(6) 0.0078(6) 0.0045(5)
O13 0.0277(6) 0.0773(9) 0.0963(11) 0.0397(8) 0.0074(6) -0.0019(6)
O14 0.0372(6) 0.0486(7) 0.0400(6) 0.0118(5) 0.0071(5) 0.0164(5)
C15 0.0507(11) 0.0678(13) 0.0557(12) 0.0100(10) -0.0013(9) 0.0305(10)
C16 0.0338(7) 0.0265(7) 0.0273(7) -0.0019(5) 0.0091(6) -0.0062(6)
C17 0.0407(8) 0.0315(7) 0.0263(7) -0.0007(6) 0.0041(6) -0.0104(6)
O17 0.0360(6) 0.0568(7) 0.0391(6) 0.0117(5) 0.0024(5) -0.0124(5)
O18 0.0454(6) 0.0493(6) 0.0260(5) 0.0074(5) -0.0017(4) -0.0182(5)
Si1 0.0332(2) 0.0348(2) 0.0303(2) 0.00239(17) 0.00099(15) -0.00619(17)
C19 0.0536(12) 0.0903(17) 0.0748(14) 0.0059(13) 0.0266(11) 0.0110(12)
C20 0.0772(13) 0.0440(10) 0.0483(10) 0.0105(8) -0.0217(9) -0.0255(9)
C21 0.0427(8) 0.0302(7) 0.0287(7) 0.0014(6) 0.0034(6) -0.0030(6)
C22 0.0659(12) 0.0544(11) 0.0359(9) 0.0104(8) -0.0050(8) -0.0040(10)
C23 0.0483(10) 0.0614(12) 0.0488(10) -0.0021(9) 0.0155(8) 0.0000(9)
C24 0.0737(13) 0.0343(9) 0.0525(11) 0.0017(8) 0.0077(10) -0.0135(9)

loop_
_atom_type_symbol
_atom_type_description
_atom_type_scat_dispersion_real
_atom_type_scat_dispersion_imag
_atom_type_scat_source
C C 0.0033 0.0016 'International Tables Vol C Tables 4.2.6.8 and 6.1.1.4'
H H 0.0000 0.0000 'International Tables Vol C Tables 4.2.6.8 and 6.1.1.4'
N N 0.0061 0.0033 'International Tables Vol C Tables 4.2.6.8 and 6.1.1.4'
O O 0.0106 0.0060 'International Tables Vol C Tables 4.2.6.8 and 6.1.1.4'
Si Si 0.0817 0.0704 'International Tables Vol C Tables 4.2.6.8 and 6.1.1.4'

loop_
_geom_angle_atom_site_label_1
_geom_angle_atom_site_label_2
_geom_angle_atom_site_label_3
_geom_angle
C2 C1 C6 121.50(12)
C2 C1 N10 120.50(11)
C6 C1 N10 117.99(11)
C3 C2 C1 117.81(13)
C3 C2 C7 120.01(13)
C1 C2 C7 122.17(12)
C4 C3 C2 122.35(14)
C4 C3 H3 118.6(9)
C2 C3 H3 119.1(9)
C3 C4 C5 118.04(13)
C3 C4 C8 120.95(16)
C5 C4 C8 121.01(15)
C4 C5 C6 122.22(14)
C4 C5 H5 120.9(10)
C6 C5 H5 116.9(10)
C5 C6 C1 118.05(13)
C5 C6 C9 121.18(13)
C1 C6 C9 120.77(12)
C2 C7 H71 111.2(10)
C2 C7 H72 111.4(10)
H71 C7 H72 106.8(13)
C2 C7 H73 111.9(10)
H71 C7 H73 107.2(13)
H72 C7 H73 108.1(14)
C4 C8 H81 109.5
C4 C8 H82 109.5
H81 C8 H82 109.5
C4 C8 H83 109.5
H81 C8 H83 109.5
H82 C8 H83 109.5
C4 C8 H84 109.5
H81 C8 H84 141.1
H82 C8 H84 56.3
H83 C8 H84 56.3
C4 C8 H85 109.5
H81 C8 H85 56.3
H82 C8 H85 141.1
H83 C8 H85 56.3
H84 C8 H85 109.5
C4 C8 H86 109.5
H81 C8 H86 56.3
H82 C8 H86 56.3
H83 C8 H86 141.1
H84 C8 H86 109.5
H85 C8 H86 109.5
C6 C9 H91 113.0(11)
C6 C9 H92 109.9(10)
H91 C9 H92 107.8(15)
C6 C9 H93 111.8(11)
H91 C9 H93 106.7(15)
H92 C9 H93 107.3(14)
C11 N10 C1 123.78(10)
C11 N10 H10 117.2(10)
C1 N10 H10 118.5(10)
O11 C11 N10 123.93(11)
O11 C11 C12 120.33(11)
N10 C11 C12 115.68(10)
C13 C12 C16 110.49(11)
C13 C12 C11 107.79(10)
C16 C12 C11 110.94(10)
C13 C12 H12 107.5(8)
C16 C12 H12 110.9(8)
C11 C12 H12 109.2(8)
O13 C13 O14 123.80(14)
O13 C13 C12 125.60(13)
O14 C13 C12 110.60(11)
C13 O14 C15 116.39(14)
O14 C15 H151 108.8(13)
O14 C15 H152 106.3(13)
H151 C15 H152 110.6(18)
O14 C15 H153 109.9(13)
H151 C15 H153 113.2(19)
H152 C15 H153 107.8(18)
C17 C16 C12 112.92(11)
C17 C16 H161 107.6(9)
C12 C16 H161 110.4(9)
C17 C16 H162 107.5(9)
C12 C16 H162 110.5(9)
H161 C16 H162 107.8(13)
O17 C17 O18 123.22(14)
O17 C17 C16 125.43(13)
O18 C17 C16 111.35(12)
C17 O18 Si1 125.69(9)
O18 Si1 C19 111.07(9)
O18 Si1 C20 108.03(7)
C19 Si1 C20 110.89(11)
O18 Si1 C21 102.02(6)
C19 Si1 C21 112.12(9)
C20 Si1 C21 112.33(8)
Si1 C19 H191 109.5
Si1 C19 H192 109.5
H191 C19 H192 109.5
Si1 C19 H193 109.5
H191 C19 H193 109.5
H192 C19 H193 109.5
Si1 C19 H194 109.5
H191 C19 H194 141.1
H192 C19 H194 56.3
H193 C19 H194 56.3
Si1 C19 H195 109.5
H191 C19 H195 56.3
H192 C19 H195 141.1
H193 C19 H195 56.3
H194 C19 H195 109.5
Si1 C19 H196 109.5
H191 C19 H196 56.3
H192 C19 H196 56.3
H193 C19 H196 141.1
H194 C19 H196 109.5
H195 C19 H196 109.5
Si1 C20 H201 109.5
Si1 C20 H202 109.5
H201 C20 H202 109.5
Si1 C20 H203 109.5
H201 C20 H203 109.5
H202 C20 H203 109.5
Si1 C20 H204 109.5
H201 C20 H204 141.1
H202 C20 H204 56.3
H203 C20 H204 56.3
Si1 C20 H205 109.5
H201 C20 H205 56.3
H202 C20 H205 141.1
H203 C20 H205 56.3
H204 C20 H205 109.5
Si1 C20 H206 109.5
H201 C20 H206 56.3
H202 C20 H206 56.3
H203 C20 H206 141.1
H204 C20 H206 109.5
H205 C20 H206 109.5
C23 C21 C22 108.99(14)
C23 C21 C24 108.18(15)
C22 C21 C24 109.91(14)
C23 C21 Si1 110.30(11)
C22 C21 Si1 109.73(12)
C24 C21 Si1 109.70(11)
C21 C22 H221 110.1(12)
C21 C22 H222 110.5(11)
H221 C22 H222 108.6(17)
C21 C22 H223 108.1(12)
H221 C22 H223 111.2(16)
H222 C22 H223 108.4(16)
C21 C23 H231 108.8(12)
C21 C23 H232 110.0(12)
H231 C23 H232 108.6(16)
C21 C23 H233 112.5(11)
H231 C23 H233 107.9(16)
H232 C23 H233 109.0(16)
C21 C24 H241 109.9(12)
C21 C24 H242 111.9(11)
H241 C24 H242 108.2(16)
C21 C24 H243 109.2(12)
H241 C24 H243 106.8(16)
H242 C24 H243 110.8(16)

loop_
_geom_bond_atom_site_label_1
_geom_bond_atom_site_label_2
_geom_bond_distance
C1 C2 1.3977(18)
C1 C6 1.3985(18)
C1 N10 1.4299(15)
C2 C3 1.3971(18)
C2 C7 1.504(2)
C3 C4 1.385(2)
C3 H3 0.964(15)
C4 C5 1.386(2)
C4 C8 1.515(2)
C5 C6 1.3937(19)
C5 H5 0.949(16)
C6 C9 1.503(2)
C7 H71 0.984(17)
C7 H72 0.969(17)
C7 H73 0.969(17)
C8 H81 0.9800
C8 H82 0.9800
C8 H83 0.9800
C8 H84 0.9800
C8 H85 0.9800
C8 H86 0.9800
C9 H91 0.962(19)
C9 H92 0.963(18)
C9 H93 0.965(18)
N10 C11 1.3400(16)
N10 H10 0.822(16)
C11 O11 1.2306(14)
C11 C12 1.5308(17)
C12 C13 1.5151(19)
C12 C16 1.5184(18)
C12 H12 0.934(14)
C13 O13 1.1884(17)
C13 O14 1.3323(17)
O14 C15 1.438(2)
C15 H151 0.95(2)
C15 H152 0.99(2)
C15 H153 0.96(2)
C16 C17 1.497(2)
C16 H161 0.972(16)
C16 H162 0.947(15)
C17 O17 1.2068(17)
C17 O18 1.3440(16)
O18 Si1 1.6899(11)
Si1 C19 1.848(2)
Si1 C20 1.8539(18)
Si1 C21 1.8729(15)
C19 H191 0.9800
C19 H192 0.9800
C19 H193 0.9800
C19 H194 0.9800
C19 H195 0.9800
C19 H196 0.9800
C20 H201 0.9800
C20 H202 0.9800
C20 H203 0.9800
C20 H204 0.9800
C20 H205 0.9800
C20 H206 0.9800
C21 C23 1.530(2)
C21 C22 1.533(2)
C21 C24 1.536(2)
C22 H221 1.00(2)
C22 H222 1.01(2)
C22 H223 1.00(2)
C23 H231 1.01(2)
C23 H232 1.01(2)
C23 H233 1.01(2)
C24 H241 0.98(2)
C24 H242 1.03(2)
C24 H243 1.00(2)

loop_
_geom_hbond_atom_site_label_D
_geom_hbond_atom_site_label_H
_geom_hbond_atom_site_label_A
_geom_hbond_distance_DH
_geom_hbond_distance_HA
_geom_hbond_distance_DA
_geom_hbond_angle_DHA
_geom_hbond_site_symmetry_A
N10 H10 O11 0.822(16) 2.029(16) 2.8423(14) 170.3(14) 2_656

loop_
_geom_torsion_atom_site_label_1
_geom_torsion_atom_site_label_2
_geom_torsion_atom_site_label_3
_geom_torsion_atom_site_label_4
_geom_torsion
C6 C1 C2 C3 1.81(18)
N10 C1 C2 C3 -179.51(11)
C6 C1 C2 C7 -177.96(13)
N10 C1 C2 C7 0.72(19)
C1 C2 C3 C4 -1.2(2)
C7 C2 C3 C4 178.55(14)
C2 C3 C4 C5 -0.2(2)
C2 C3 C4 C8 179.74(14)
C3 C4 C5 C6 1.1(2)
C8 C4 C5 C6 -178.85(15)
C4 C5 C6 C1 -0.5(2)
C4 C5 C6 C9 178.90(14)
C2 C1 C6 C5 -0.98(19)
N10 C1 C6 C5 -179.70(12)
C2 C1 C6 C9 179.61(13)
N10 C1 C6 C9 0.89(19)
C2 C1 N10 C11 63.44(17)
C6 C1 N10 C11 -117.83(14)
C1 N10 C11 O11 -1.7(2)
C1 N10 C11 C12 -178.77(11)
O11 C11 C12 C13 -83.91(14)
N10 C11 C12 C13 93.28(13)
O11 C11 C12 C16 37.18(16)
N10 C11 C12 C16 -145.63(11)
C16 C12 C13 O13 -9.3(2)
C11 C12 C13 O13 112.10(17)
C16 C12 C13 O14 171.14(11)
C11 C12 C13 O14 -67.49(13)
O13 C13 O14 C15 -1.1(2)
C12 C13 O14 C15 178.47(14)
C13 C12 C16 C17 -172.41(11)
C11 C12 C16 C17 68.11(14)
C12 C16 C17 O17 0.2(2)
C12 C16 C17 O18 179.32(11)
O17 C17 O18 Si1 12.6(2)
C16 C17 O18 Si1 -166.50(10)
C17 O18 Si1 C19 -64.60(15)
C17 O18 Si1 C20 57.22(15)
C17 O18 Si1 C21 175.76(12)
O18 Si1 C21 C23 -53.71(13)
C19 Si1 C21 C23 -172.60(13)
C20 Si1 C21 C23 61.73(14)
O18 Si1 C21 C22 -173.79(12)
C19 Si1 C21 C22 67.32(15)
C20 Si1 C21 C22 -58.35(14)
O18 Si1 C21 C24 65.36(13)
C19 Si1 C21 C24 -53.53(15)
C20 Si1 C21 C24 -179.20(13)
